data_1565705
loop_
_publ_author_name
'Hua, Zi-Yi'
'Chen, Chen'
'Zhou, Fu-Hou'
'Zhang, Hao'
'Zhu, Zhao Qiang'
'Ge, Wei-Wei'
'Chen, Kai'

_publ_section_title
;
 Anion control in the complexation of cucurbit[6]uril with Cu(II) salts
;
_journal_name_full 'Inorganica Chimica Acta'
_journal_page_first 119183
_journal_paper_doi 10.1016/j.ica.2019.119183
_journal_volume 499
_journal_year 2020
_chemical_formula_sum 'C44 H48 Cu2 N32 O16 S8'
_chemical_formula_weight 1664.70
_space_group_crystal_system hexagonal
_space_group_IT_number 194
_space_group_name_Hall '-P 6c 2c'
_space_group_name_H-M_alt 'P 63/m m c'
_atom_sites_solution_hydrogens mixed
_audit_creation_method SHELXL-2018/3
_cell_angle_alpha 90
_cell_angle_beta 90
_cell_angle_gamma 120
_cell_formula_units_Z 2
_cell_length_a 14.9523(12)
_cell_length_b 14.9523(12)
_cell_length_c 39.342(6)
_cell_measurement_reflns_used 9119
_cell_measurement_temperature 296(2)
_cell_measurement_theta_max 27.46
_cell_measurement_theta_min 2.21
_cell_volume 7617.3(14)
_computing_structure_refinement 'SHELXL-2018/3 (Sheldrick, 2018)'
_diffrn_ambient_temperature 296(2)
_diffrn_measured_fraction_theta_full 0.977
_diffrn_measured_fraction_theta_max 0.977
_diffrn_measurement_device_type 'CCD area detector'
_diffrn_radiation_type MoK\a
_diffrn_radiation_wavelength 0.71073
_diffrn_reflns_av_R_equivalents 0.0895
_diffrn_reflns_av_unetI/netI 0.0400
_diffrn_reflns_Laue_measured_fraction_full 0.977
_diffrn_reflns_Laue_measured_fraction_max 0.977
_diffrn_reflns_limit_h_max 17
_diffrn_reflns_limit_h_min -15
_diffrn_reflns_limit_k_max 16
_diffrn_reflns_limit_k_min -17
_diffrn_reflns_limit_l_max 46
_diffrn_reflns_limit_l_min -43
_diffrn_reflns_number 33184
_diffrn_reflns_point_group_measured_fraction_full 0.977
_diffrn_reflns_point_group_measured_fraction_max 0.977
_diffrn_reflns_theta_full 25.009
_diffrn_reflns_theta_max 25.009
_diffrn_reflns_theta_min 2.210
_exptl_absorpt_coefficient_mu 0.428
_exptl_crystal_colour yellow
_exptl_crystal_density_diffrn 0.726
_exptl_crystal_description lump
_exptl_crystal_F_000 1700
_exptl_crystal_size_max 0.180
_exptl_crystal_size_mid 0.110
_exptl_crystal_size_min 0.090
_refine_diff_density_max 1.016
_refine_diff_density_min -0.517
_refine_diff_density_rms 0.065
_refine_ls_extinction_coef .
_refine_ls_extinction_method none
_refine_ls_goodness_of_fit_ref 1.180
_refine_ls_hydrogen_treatment constr
_refine_ls_matrix_type full
_refine_ls_number_parameters 91
_refine_ls_number_reflns 2512
_refine_ls_number_restraints 0
_refine_ls_restrained_S_all 1.180
_refine_ls_R_factor_all 0.1402
_refine_ls_R_factor_gt 0.0992
_refine_ls_shift/su_max 0.000
_refine_ls_shift/su_mean 0.000
_refine_ls_structure_factor_coef Fsqd
_refine_ls_weighting_details 'w=1/[\s^2^(Fo^2^)+25.0000P] where P=(Fo^2^+2Fc^2^)/3'
_refine_ls_weighting_scheme calc
_refine_ls_wR_factor_gt 0.1947
_refine_ls_wR_factor_ref 0.2096
_reflns_Friedel_coverage 0.000
_reflns_Friedel_fraction_full .
_reflns_Friedel_fraction_max .
_reflns_number_gt 1496
_reflns_number_total 2512
_reflns_threshold_expression 'I > 2\s(I)'
_cod_data_source_file ICA-2020-499-119183.cif
_cod_data_source_block 1
_cod_original_cell_volume 7617.3(17)
_cod_database_code 1565705
_shelx_shelxl_version_number 2018/3
_shelx_space_group_comment
;
The symmetry employed for this shelxl refinement is uniquely defined
by the following loop, which should always be used as a source of
symmetry information in preference to the above space-group names.
They are only intended as comments.
;
_shelx_estimated_absorpt_t_min 0.927
_shelx_estimated_absorpt_t_max 0.963

loop_
_space_group_symop_operation_xyz
'x, y, z'
'x-y, x, z+1/2'
'-y, x-y, z'
'-x, -y, z+1/2'
'-x+y, -x, z'
'y, -x+y, z+1/2'
'-y, -x, -z+1/2'
'x-y, -y, -z'
'x, x-y, -z+1/2'
'y, x, -z'
'-x+y, y, -z+1/2'
'-x, -x+y, -z'
'-x, -y, -z'
'-x+y, -x, -z-1/2'
'y, -x+y, -z'
'x, y, -z-1/2'
'x-y, x, -z'
'-y, x-y, -z-1/2'
'y, x, z-1/2'
'-x+y, y, z'
'-x, -x+y, z-1/2'
'-y, -x, z'
'x-y, -y, z-1/2'
'x, x-y, z'

loop_
_atom_site_label
_atom_site_type_symbol
_atom_site_fract_x
_atom_site_fract_y
_atom_site_fract_z
_atom_site_U_iso_or_equiv
_atom_site_adp_type
_atom_site_occupancy
_atom_site_site_symmetry_order
_atom_site_calc_flag
_atom_site_refinement_flags_posn
_atom_site_refinement_flags_adp
_atom_site_refinement_flags_occupancy
_atom_site_disorder_assembly
_atom_site_disorder_group
O1 O -0.0020(3) 0.2322(3) 0.07682(11) 0.0810(12) Uani 1 1 d . . . . .
N1 N 0.0837(3) 0.3294(3) 0.03062(12) 0.0634(12) Uani 1 1 d . . . . .
N2 N -0.0873(3) 0.2481(3) 0.03084(12) 0.0630(12) Uani 1 1 d . . . . .
C1 C 0.1860(3) 0.3719(6) 0.0450(2) 0.067(2) Uani 1 2 d S T P . .
H1A H 0.179699 0.359399 0.069307 0.081 Uiso 1 2 calc R U P . .
H1B H 0.223051 0.446100 0.041549 0.081 Uiso 1 2 calc R U P . .
C2 C -0.1908(3) 0.1908(3) 0.0446(2) 0.072(2) Uani 1 2 d S T P . .
H2A H -0.186917 0.186925 0.069105 0.087 Uiso 1 2 calc R U P . .
H2B H -0.227498 0.227493 0.039516 0.087 Uiso 1 2 calc R U P . .
C3 C -0.0016(5) 0.2656(4) 0.04896(16) 0.0644(14) Uani 1 1 d . . . . .
C4 C 0.0598(3) 0.3656(4) 0.00080(15) 0.0610(14) Uani 1 1 d . . . . .
H4A H 0.087235 0.440327 0.001725 0.073 Uiso 1 1 calc R U . . .
Cu1 Cu 0.666667 0.333333 0.07637(7) 0.1091(9) Uani 1 6 d S T P . .
S1 S 0.48284(10) 0.51716(10) 0.06541(7) 0.0885(8) Uani 1 2 d S T P . .
S2 S 0.666667 0.333333 -0.04372(16) 0.1093(18) Uani 1 6 d S T P . .
O1W O 0.666667 0.333333 0.1248(4) 0.173(6) Uani 1 6 d S T P . .
H1WA H 0.697610 0.302390 0.132044 0.260 Uiso 0.3333 2 d R U P . .
H4WB H 0.697610 0.395220 0.132044 0.260 Uiso 0.3333 2 d R U P . .
H4WC H 0.604780 0.302390 0.132044 0.260 Uiso 0.3333 2 d R U P . .
N3 N 0.5888(3) 0.4112(3) 0.0766(3) 0.109(3) Uani 1 2 d S T P . .
N4 N 0.666667 0.333333 0.0274(5) 0.096(5) Uani 1 6 d S T P . .
C7 C 0.5445(4) 0.4555(4) 0.0724(3) 0.081(3) Uani 1 2 d S T P . .
C8 C 0.666667 0.333333 -0.0019(5) 0.068(4) Uani 1 6 d S T P . .
O2W O 0.064370 0.128740 0.097240 0.158 Uani 0.3333 2 d S T P . .
H2WA H 0.040380 0.166090 0.089980 0.190 Uiso 0.1667 1 d R U P . .
H2WB H 0.035130 0.070260 0.086900 0.237 Uiso 0.3333 2 d R U P . .
H2WC H 0.129050 0.159160 0.093630 0.237 Uiso 0.1667 1 d R U P . .

loop_
_atom_site_aniso_label
_atom_site_aniso_U_11
_atom_site_aniso_U_22
_atom_site_aniso_U_33
_atom_site_aniso_U_23
_atom_site_aniso_U_13
_atom_site_aniso_U_12
O1 0.074(3) 0.084(3) 0.086(3) 0.010(2) 0.004(2) 0.040(2)
N1 0.048(3) 0.056(3) 0.090(4) -0.004(3) 0.000(2) 0.029(2)
N2 0.050(3) 0.051(3) 0.087(3) -0.004(2) -0.001(2) 0.025(2)
C1 0.058(4) 0.052(5) 0.090(6) -0.014(4) -0.007(2) 0.026(2)
C2 0.050(3) 0.050(3) 0.112(7) -0.010(2) 0.010(2) 0.022(4)
C3 0.069(4) 0.049(3) 0.082(4) -0.002(3) 0.002(4) 0.034(3)
C4 0.054(3) 0.041(3) 0.086(4) 0.002(3) 0.001(3) 0.023(2)
Cu1 0.0883(10) 0.0883(10) 0.151(2) 0.000 0.000 0.0442(5)
S1 0.0674(10) 0.0674(10) 0.121(2) 0.0071(7) -0.0071(7) 0.0262(12)
S2 0.0745(19) 0.0745(19) 0.179(6) 0.000 0.000 0.0373(9)
O1W 0.175(10) 0.175(10) 0.170(16) 0.000 0.000 0.087(5)
N3 0.072(4) 0.072(4) 0.180(9) -0.007(3) 0.007(3) 0.033(4)
N4 0.068(6) 0.068(6) 0.153(15) 0.000 0.000 0.034(3)
C7 0.061(4) 0.061(4) 0.107(8) -0.006(3) 0.006(3) 0.021(5)
C8 0.063(6) 0.063(6) 0.078(11) 0.000 0.000 0.032(3)
O2W 0.121 0.111 0.239 -0.013 -0.007 0.056

loop_
_atom_type_symbol
_atom_type_description
_atom_type_scat_dispersion_real
_atom_type_scat_dispersion_imag
_atom_type_scat_source
C C 0.0033 0.0016 'International Tables Vol C Tables 4.2.6.8 and 6.1.1.4'
H H 0.0000 0.0000 'International Tables Vol C Tables 4.2.6.8 and 6.1.1.4'
Cu Cu 0.3201 1.2651 'International Tables Vol C Tables 4.2.6.8 and 6.1.1.4'
N N 0.0061 0.0033 'International Tables Vol C Tables 4.2.6.8 and 6.1.1.4'
O O 0.0106 0.0060 'International Tables Vol C Tables 4.2.6.8 and 6.1.1.4'
S S 0.1246 0.1234 'International Tables Vol C Tables 4.2.6.8 and 6.1.1.4'

loop_
_geom_angle_atom_site_label_1
_geom_angle_atom_site_label_2
_geom_angle_atom_site_label_3
_geom_angle
_geom_angle_site_symmetry_1
_geom_angle_site_symmetry_3
C3 N1 C4 112.5(5) . .
C3 N1 C1 121.1(6) . .
C4 N1 C1 124.9(5) . .
C3 N2 C2 122.6(6) . .
C3 N2 C4 111.8(5) . 12
C2 N2 C4 125.0(5) . 12
N1 C1 N1 113.8(6) . 20
N1 C1 H1A 108.8 . .
N1 C1 H1A 108.8 20 .
N1 C1 H1B 108.8 . .
N1 C1 H1B 108.8 20 .
H1A C1 H1B 107.7 . .
N2 C2 N2 112.3(6) 22 .
N2 C2 H2A 109.2 22 .
N2 C2 H2A 109.2 . .
N2 C2 H2B 109.2 22 .
N2 C2 H2B 109.2 . .
H2A C2 H2B 107.9 . .
O1 C3 N2 125.7(6) . .
O1 C3 N1 125.7(6) . .
N2 C3 N1 108.5(5) . .
N1 C4 N2 115.4(4) . 12
N1 C4 C4 104.7(5) . 12
N2 C4 C4 102.2(5) 12 12
N1 C4 H4A 111.3 . .
N2 C4 H4A 111.3 12 .
C4 C4 H4A 111.3 12 .
O1W Cu1 N4 180.0 . .
O1W Cu1 N3 89.8(3) . 5_665
N4 Cu1 N3 90.2(3) . 5_665
O1W Cu1 N3 89.8(3) . 3_655
N4 Cu1 N3 90.2(3) . 3_655
N3 Cu1 N3 119.995(5) 5_665 3_655
O1W Cu1 N3 89.8(3) . .
N4 Cu1 N3 90.2(3) . .
N3 Cu1 N3 120.000(5) 5_665 .
N3 Cu1 N3 120.000(5) 3_655 .
Cu1 O1W H1WA 109.5 . .
Cu1 O1W H4WB 109.5 . .
H1WA O1W H4WB 109.5 . .
Cu1 O1W H4WC 109.5 . .
H1WA O1W H4WC 109.5 . .
H4WB O1W H4WC 109.5 . .
C7 N3 Cu1 171.6(10) . .
C8 N4 Cu1 180.0 . .
N3 C7 S1 178.4(11) . .
N4 C8 S2 180.0 . .
H2WA O2W H2WB 110.0 . .
H2WA O2W H2WC 109.5 . .
H2WB O2W H2WC 109.2 . .
H2WA O2W H2WA 97.3 . 20
H2WB O2W H2WA 110.0 . 20
H2WC O2W H2WA 13.3 . 20
H2WA O2W H2WC 13.3 . 20
H2WB O2W H2WC 109.2 . 20
H2WC O2W H2WC 121.0 . 20
H2WA O2W H2WC 109.5 20 20

loop_
_geom_bond_atom_site_label_1
_geom_bond_atom_site_label_2
_geom_bond_distance
_geom_bond_site_symmetry_2
O1 C3 1.203(6) .
N1 C3 1.357(7) .
N1 C4 1.411(7) .
N1 C1 1.445(6) .
N2 C3 1.373(7) .
N2 C2 1.448(6) .
N2 C4 1.452(7) 12
C1 H1A 0.9700 .
C1 H1B 0.9700 .
C2 H2A 0.9700 .
C2 H2B 0.9700 .
C4 C4 1.549(9) 12
C4 H4A 0.9800 .
Cu1 O1W 1.907(15) .
Cu1 N4 1.928(19) .
Cu1 N3 2.017(9) 5_665
Cu1 N3 2.017(9) 3_655
Cu1 N3 2.017(9) .
S1 C7 1.621(11) .
S2 C8 1.646(18) .
O1W H1WA 0.8500 .
O1W H4WB 0.8500 .
O1W H4WC 0.8500 .
N3 C7 1.158(11) .
N4 C8 1.151(19) .
O2W H2WA 0.8500 .
O2W H2WB 0.8596 .
O2W H2WC 0.8500 .
O2W H2WA 1(10) 20
O2W H2WC 1(10) 20
